data_1564030
loop_
_publ_author_name
'Turquet, Fran\,cois-Xavier'
'Garcia-Cirera, Beltzane'
'Albela, Bel\'en'
'Bonneviot, Laurent'
'Font-Bardia, Merc\`e'
'Corbella, Montserrat'

_publ_section_title
;
 Reactivity of 9-anthracenecarboxylate in the presence of Mn(II) and
 Mn(III) ions: Biomimetic aerobic oxidative decarboxylation catalysed by a
 manganese(III) 2,2&#x2032;-bipyridine complex
;
_journal_name_full 'Inorganica Chimica Acta'
_journal_page_first 119949
_journal_paper_doi 10.1016/j.ica.2020.119949
_journal_volume 513
_journal_year 2020
_chemical_formula_moiety 'C29 H18 O3'
_chemical_formula_sum 'C29 H18 O3'
_chemical_formula_weight 414.43
_space_group_crystal_system triclinic
_space_group_IT_number 2
_space_group_name_Hall '-P 1'
_space_group_name_H-M_alt 'P -1'
_atom_sites_solution_hydrogens geom
_audit_creation_method SHELXL-2018/3
_cell_angle_alpha 67.471(2)
_cell_angle_beta 83.343(2)
_cell_angle_gamma 67.209(2)
_cell_formula_units_Z 2
_cell_length_a 9.5385(7)
_cell_length_b 10.2860(7)
_cell_length_c 11.9881(8)
_cell_measurement_reflns_used 6122
_cell_measurement_temperature 100(2)
_cell_measurement_theta_max 30.11
_cell_measurement_theta_min 2.36
_cell_volume 1000.88(12)
_computing_cell_refinement 'Bruker SAINT'
_computing_data_collection 'Bruker APEX3'
_computing_data_reduction 'Bruker SAINT'
_computing_molecular_graphics 'Bruker SHELXTL'
_computing_publication_material 'Bruker SHELXTL'
_computing_structure_refinement 'SHELXL-2018/3 (Sheldrick, 2018)'
_computing_structure_solution 'SHELXT 2014/5 (Sheldrick, 2014)'
_diffrn_ambient_temperature 100(2)
_diffrn_measured_fraction_theta_full 0.946
_diffrn_measured_fraction_theta_max 0.946
_diffrn_measurement_device_type 'D8 Venture'
_diffrn_measurement_method '\f and \w scans'
_diffrn_radiation_type MoK\a
_diffrn_radiation_wavelength 0.71073
_diffrn_reflns_av_R_equivalents 0.0410
_diffrn_reflns_av_unetI/netI 0.0261
_diffrn_reflns_Laue_measured_fraction_full 0.946
_diffrn_reflns_Laue_measured_fraction_max 0.946
_diffrn_reflns_limit_h_max 10
_diffrn_reflns_limit_h_min -11
_diffrn_reflns_limit_k_max 12
_diffrn_reflns_limit_k_min -12
_diffrn_reflns_limit_l_max 14
_diffrn_reflns_limit_l_min -14
_diffrn_reflns_number 21676
_diffrn_reflns_point_group_measured_fraction_full 0.946
_diffrn_reflns_point_group_measured_fraction_max 0.946
_diffrn_reflns_theta_full 24.745
_diffrn_reflns_theta_max 24.744
_diffrn_reflns_theta_min 2.318
_diffrn_source microfocus
_exptl_absorpt_coefficient_mu 0.088
_exptl_absorpt_correction_T_max 0.7451
_exptl_absorpt_correction_T_min 0.6797
_exptl_absorpt_correction_type multi-scan
_exptl_absorpt_process_details sadabs
_exptl_crystal_colour yellow
_exptl_crystal_density_diffrn 1.375
_exptl_crystal_description prism
_exptl_crystal_F_000 432
_exptl_crystal_size_max 0.439
_exptl_crystal_size_mid 0.181
_exptl_crystal_size_min 0.136
_refine_diff_density_max 0.158
_refine_diff_density_min -0.198
_refine_diff_density_rms 0.043
_refine_ls_extinction_coef .
_refine_ls_extinction_method none
_refine_ls_goodness_of_fit_ref 1.041
_refine_ls_hydrogen_treatment constr
_refine_ls_matrix_type full
_refine_ls_number_parameters 289
_refine_ls_number_reflns 3233
_refine_ls_number_restraints 0
_refine_ls_restrained_S_all 1.041
_refine_ls_R_factor_all 0.0602
_refine_ls_R_factor_gt 0.0419
_refine_ls_shift/su_max 0.000
_refine_ls_shift/su_mean 0.000
_refine_ls_structure_factor_coef Fsqd
_refine_ls_weighting_details 'w=1/[\s^2^(Fo^2^)+(0.0589P)^2^+0.4325P] where P=(Fo^2^+2Fc^2^)/3'
_refine_ls_weighting_scheme calc
_refine_ls_wR_factor_gt 0.1047
_refine_ls_wR_factor_ref 0.1152
_reflns_Friedel_coverage 0.000
_reflns_Friedel_fraction_full .
_reflns_Friedel_fraction_max .
_reflns_number_gt 2540
_reflns_number_total 3233
_reflns_threshold_expression 'I > 2\s(I)'
_cod_data_source_file ICA-2020-513-119949.cif
_cod_data_source_block mo_I14VB163_0ma_a
_cod_database_code 1564030
_shelx_shelxl_version_number 2018/3
_shelx_space_group_comment
;
The symmetry employed for this shelxl refinement is uniquely defined
by the following loop, which should always be used as a source of
symmetry information in preference to the above space-group names.
They are only intended as comments.
;

loop_
_space_group_symop_operation_xyz
'x, y, z'
'-x, -y, -z'

loop_
_atom_site_label
_atom_site_type_symbol
_atom_site_fract_x
_atom_site_fract_y
_atom_site_fract_z
_atom_site_U_iso_or_equiv
_atom_site_adp_type
_atom_site_occupancy
_atom_site_site_symmetry_order
_atom_site_calc_flag
_atom_site_refinement_flags_posn
_atom_site_refinement_flags_adp
_atom_site_refinement_flags_occupancy
_atom_site_disorder_assembly
_atom_site_disorder_group
O1 O 0.68211(15) 0.62974(14) 0.64324(11) 0.0244(3) Uani 1 1 d . . . . .
O2 O 0.51064(16) 0.81787(15) 0.49801(12) 0.0326(4) Uani 1 1 d . . . . .
O3 O 0.81903(17) 0.35379(15) 1.06429(12) 0.0336(4) Uani 1 1 d . . . . .
C1 C 0.5774(2) 0.6534(2) 0.74091(15) 0.0229(4) Uani 1 1 d . . . . .
H1 H 0.476686 0.733977 0.705229 0.028 Uiso 1 1 calc R U . . .
C2 C 0.6503(2) 0.7058(2) 0.81138(16) 0.0225(4) Uani 1 1 d . . . . .
C3 C 0.6435(2) 0.8545(2) 0.76504(17) 0.0276(5) Uani 1 1 d . . . . .
H3 H 0.587833 0.924119 0.691478 0.033 Uiso 1 1 calc R U . . .
C4 C 0.7177(2) 0.9012(2) 0.82603(18) 0.0313(5) Uani 1 1 d . . . . .
H4 H 0.712626 1.002978 0.794113 0.038 Uiso 1 1 calc R U . . .
C5 C 0.7996(2) 0.7999(2) 0.93378(18) 0.0300(5) Uani 1 1 d . . . . .
H5 H 0.850072 0.832607 0.975357 0.036 Uiso 1 1 calc R U . . .
C6 C 0.8075(2) 0.6523(2) 0.98008(17) 0.0260(5) Uani 1 1 d . . . . .
H6 H 0.864224 0.583067 1.053295 0.031 Uiso 1 1 calc R U . . .
C7 C 0.7326(2) 0.6037(2) 0.91994(16) 0.0210(4) Uani 1 1 d . . . . .
C8 C 0.7388(2) 0.4459(2) 0.97415(16) 0.0233(4) Uani 1 1 d . . . . .
C9 C 0.6423(2) 0.4030(2) 0.91631(16) 0.0209(4) Uani 1 1 d . . . . .
C10 C 0.6337(2) 0.2601(2) 0.97177(17) 0.0245(4) Uani 1 1 d . . . . .
H10 H 0.689388 0.191308 1.045529 0.029 Uiso 1 1 calc R U . . .
C11 C 0.5448(2) 0.2180(2) 0.92002(17) 0.0273(5) Uani 1 1 d . . . . .
H11 H 0.541415 0.119430 0.956786 0.033 Uiso 1 1 calc R U . . .
C12 C 0.4605(2) 0.3200(2) 0.81426(18) 0.0295(5) Uani 1 1 d . . . . .
H12 H 0.397777 0.291652 0.779503 0.035 Uiso 1 1 calc R U . . .
C13 C 0.4667(2) 0.4623(2) 0.75899(17) 0.0274(5) Uani 1 1 d . . . . .
H13 H 0.407827 0.531573 0.686782 0.033 Uiso 1 1 calc R U . . .
C14 C 0.5591(2) 0.5049(2) 0.80869(16) 0.0221(4) Uani 1 1 d . . . . .
C15 C 0.6334(2) 0.71615(19) 0.52764(16) 0.0208(4) Uani 1 1 d . . . . .
C16 C 0.7523(2) 0.66951(19) 0.44310(15) 0.0202(4) Uani 1 1 d . . . . .
C17 C 0.8049(2) 0.5203(2) 0.44366(16) 0.0214(4) Uani 1 1 d . . . . .
C18 C 0.7520(2) 0.4065(2) 0.52364(17) 0.0272(5) Uani 1 1 d . . . . .
H18 H 0.678829 0.429261 0.581153 0.033 Uiso 1 1 calc R U . . .
C19 C 0.8053(3) 0.2651(2) 0.51853(18) 0.0334(5) Uani 1 1 d . . . . .
H19 H 0.769206 0.190503 0.572916 0.040 Uiso 1 1 calc R U . . .
C20 C 0.9135(3) 0.2283(2) 0.43349(18) 0.0340(6) Uani 1 1 d . . . . .
H20 H 0.950438 0.128961 0.431984 0.041 Uiso 1 1 calc R U . . .
C21 C 0.9648(2) 0.3336(2) 0.35422(19) 0.0319(5) Uani 1 1 d . . . . .
H21 H 1.035591 0.308197 0.296185 0.038 Uiso 1 1 calc R U . . .
C22 C 0.9136(2) 0.4825(2) 0.35676(16) 0.0238(5) Uani 1 1 d . . . . .
C23 C 0.9670(2) 0.5906(2) 0.27677(16) 0.0249(5) Uani 1 1 d . . . . .
H23 H 1.038680 0.564297 0.219515 0.030 Uiso 1 1 calc R U . . .
C24 C 0.9190(2) 0.7364(2) 0.27756(16) 0.0227(4) Uani 1 1 d . . . . .
C25 C 0.9790(2) 0.8443(2) 0.19749(17) 0.0284(5) Uani 1 1 d . . . . .
H25 H 1.052836 0.816847 0.141806 0.034 Uiso 1 1 calc R U . . .
C26 C 0.9323(2) 0.9854(2) 0.19968(18) 0.0307(5) Uani 1 1 d . . . . .
H26 H 0.973360 1.056205 0.145770 0.037 Uiso 1 1 calc R U . . .
C27 C 0.8225(2) 1.0275(2) 0.28213(17) 0.0267(5) Uani 1 1 d . . . . .
H27 H 0.789814 1.127253 0.282240 0.032 Uiso 1 1 calc R U . . .
C28 C 0.7628(2) 0.9284(2) 0.36128(16) 0.0232(4) Uani 1 1 d . . . . .
H28 H 0.690507 0.959066 0.416736 0.028 Uiso 1 1 calc R U . . .
C29 C 0.8076(2) 0.77836(19) 0.36184(15) 0.0204(4) Uani 1 1 d . . . . .

loop_
_atom_site_aniso_label
_atom_site_aniso_U_11
_atom_site_aniso_U_22
_atom_site_aniso_U_33
_atom_site_aniso_U_23
_atom_site_aniso_U_13
_atom_site_aniso_U_12
O1 0.0223(7) 0.0269(7) 0.0176(6) -0.0061(5) -0.0017(5) -0.0042(6)
O2 0.0265(8) 0.0314(8) 0.0243(7) -0.0019(6) -0.0037(6) -0.0018(7)
O3 0.0347(9) 0.0298(8) 0.0290(8) -0.0015(6) -0.0155(7) -0.0094(7)
C1 0.0191(10) 0.0256(10) 0.0179(9) -0.0068(8) -0.0012(8) -0.0028(8)
C2 0.0203(10) 0.0231(9) 0.0196(9) -0.0070(8) 0.0028(8) -0.0050(8)
C3 0.0266(11) 0.0244(10) 0.0246(10) -0.0068(8) 0.0017(9) -0.0048(9)
C4 0.0349(13) 0.0264(10) 0.0335(11) -0.0117(9) 0.0098(10) -0.0140(10)
C5 0.0296(12) 0.0370(11) 0.0317(11) -0.0183(9) 0.0067(9) -0.0169(10)
C6 0.0238(11) 0.0311(10) 0.0228(10) -0.0102(8) 0.0012(8) -0.0097(9)
C7 0.0176(10) 0.0251(10) 0.0193(9) -0.0084(8) 0.0017(8) -0.0069(8)
C8 0.0213(10) 0.0258(10) 0.0194(9) -0.0070(8) -0.0010(8) -0.0062(8)
C9 0.0172(10) 0.0234(9) 0.0190(9) -0.0075(7) 0.0011(8) -0.0051(8)
C10 0.0213(10) 0.0256(10) 0.0221(9) -0.0068(8) 0.0019(8) -0.0065(8)
C11 0.0245(11) 0.0282(10) 0.0309(11) -0.0123(9) 0.0058(9) -0.0117(9)
C12 0.0278(12) 0.0403(12) 0.0292(10) -0.0159(9) 0.0014(9) -0.0187(10)
C13 0.0231(11) 0.0367(11) 0.0214(10) -0.0097(8) -0.0027(8) -0.0102(9)
C14 0.0180(10) 0.0261(10) 0.0196(9) -0.0095(8) 0.0016(8) -0.0047(8)
C15 0.0258(11) 0.0187(9) 0.0178(9) -0.0027(7) -0.0038(8) -0.0111(8)
C16 0.0225(10) 0.0217(9) 0.0152(9) -0.0046(7) -0.0067(8) -0.0070(8)
C17 0.0219(10) 0.0213(9) 0.0198(9) -0.0048(7) -0.0073(8) -0.0074(8)
C18 0.0348(12) 0.0259(10) 0.0217(9) -0.0059(8) -0.0065(9) -0.0128(9)
C19 0.0466(14) 0.0233(10) 0.0285(11) -0.0004(8) -0.0143(10) -0.0160(10)
C20 0.0436(14) 0.0205(10) 0.0348(11) -0.0095(9) -0.0173(11) -0.0046(9)
C21 0.0329(12) 0.0279(11) 0.0319(11) -0.0145(9) -0.0100(10) -0.0017(9)
C22 0.0226(10) 0.0233(9) 0.0227(9) -0.0077(8) -0.0089(8) -0.0039(8)
C23 0.0202(10) 0.0299(10) 0.0215(9) -0.0104(8) -0.0026(8) -0.0043(8)
C24 0.0188(10) 0.0270(10) 0.0188(9) -0.0047(8) -0.0064(8) -0.0066(8)
C25 0.0196(11) 0.0345(11) 0.0234(10) -0.0042(8) -0.0005(8) -0.0085(9)
C26 0.0232(11) 0.0294(11) 0.0308(11) 0.0013(9) -0.0047(9) -0.0118(9)
C27 0.0259(11) 0.0215(10) 0.0291(10) -0.0027(8) -0.0089(9) -0.0090(8)
C28 0.0242(11) 0.0231(10) 0.0207(9) -0.0053(8) -0.0071(8) -0.0078(8)
C29 0.0199(10) 0.0216(9) 0.0177(9) -0.0045(7) -0.0084(8) -0.0059(8)

loop_
_atom_type_symbol
_atom_type_description
_atom_type_scat_dispersion_real
_atom_type_scat_dispersion_imag
_atom_type_scat_source
C C 0.0033 0.0016 'International Tables Vol C Tables 4.2.6.8 and 6.1.1.4'
H H 0.0000 0.0000 'International Tables Vol C Tables 4.2.6.8 and 6.1.1.4'
O O 0.0106 0.0060 'International Tables Vol C Tables 4.2.6.8 and 6.1.1.4'

loop_
_geom_angle_atom_site_label_1
_geom_angle_atom_site_label_2
_geom_angle_atom_site_label_3
_geom_angle
_geom_angle_site_symmetry_1
_geom_angle_site_symmetry_3
C15 O1 C1 118.94(13) . .
O1 C1 C14 105.74(14) . .
O1 C1 C2 105.65(15) . .
C14 C1 C2 115.88(15) . .
O1 C1 H1 109.8 . .
C14 C1 H1 109.8 . .
C2 C1 H1 109.8 . .
C3 C2 C7 119.62(18) . .
C3 C2 C1 119.73(16) . .
C7 C2 C1 120.55(17) . .
C4 C3 C2 120.08(17) . .
C4 C3 H3 120.0 . .
C2 C3 H3 120.0 . .
C3 C4 C5 120.36(18) . .
C3 C4 H4 119.8 . .
C5 C4 H4 119.8 . .
C6 C5 C4 119.96(19) . .
C6 C5 H5 120.0 . .
C4 C5 H5 120.0 . .
C5 C6 C7 120.34(18) . .
C5 C6 H6 119.8 . .
C7 C6 H6 119.8 . .
C6 C7 C2 119.64(18) . .
C6 C7 C8 119.05(16) . .
C2 C7 C8 121.29(17) . .
O3 C8 C7 121.32(17) . .
O3 C8 C9 120.87(17) . .
C7 C8 C9 117.81(15) . .
C10 C9 C14 119.95(18) . .
C10 C9 C8 119.27(15) . .
C14 C9 C8 120.78(17) . .
C11 C10 C9 120.27(17) . .
C11 C10 H10 119.9 . .
C9 C10 H10 119.9 . .
C10 C11 C12 119.73(19) . .
C10 C11 H11 120.1 . .
C12 C11 H11 120.1 . .
C13 C12 C11 120.62(19) . .
C13 C12 H12 119.7 . .
C11 C12 H12 119.7 . .
C12 C13 C14 120.23(17) . .
C12 C13 H13 119.9 . .
C14 C13 H13 119.9 . .
C13 C14 C9 119.18(18) . .
C13 C14 C1 119.57(16) . .
C9 C14 C1 121.06(17) . .
O2 C15 O1 123.91(17) . .
O2 C15 C16 125.41(16) . .
O1 C15 C16 110.68(14) . .
C29 C16 C17 121.36(17) . .
C29 C16 C15 118.30(16) . .
C17 C16 C15 120.32(17) . .
C16 C17 C18 123.42(18) . .
C16 C17 C22 118.49(17) . .
C18 C17 C22 118.06(17) . .
C19 C18 C17 120.7(2) . .
C19 C18 H18 119.7 . .
C17 C18 H18 119.7 . .
C18 C19 C20 120.9(2) . .
C18 C19 H19 119.5 . .
C20 C19 H19 119.5 . .
C21 C20 C19 120.42(18) . .
C21 C20 H20 119.8 . .
C19 C20 H20 119.8 . .
C20 C21 C22 120.8(2) . .
C20 C21 H21 119.6 . .
C22 C21 H21 119.6 . .
C23 C22 C21 121.16(18) . .
C23 C22 C17 119.72(17) . .
C21 C22 C17 119.13(19) . .
C22 C23 C24 122.22(18) . .
C22 C23 H23 118.9 . .
C24 C23 H23 118.9 . .
C23 C24 C25 121.41(18) . .
C23 C24 C29 119.23(18) . .
C25 C24 C29 119.36(17) . .
C26 C25 C24 120.89(19) . .
C26 C25 H25 119.6 . .
C24 C25 H25 119.6 . .
C25 C26 C27 120.0(2) . .
C25 C26 H26 120.0 . .
C27 C26 H26 120.0 . .
C28 C27 C26 121.42(18) . .
C28 C27 H27 119.3 . .
C26 C27 H27 119.3 . .
C27 C28 C29 120.62(18) . .
C27 C28 H28 119.7 . .
C29 C28 H28 119.7 . .
C16 C29 C28 123.35(17) . .
C16 C29 C24 118.95(16) . .
C28 C29 C24 117.66(18) . .

loop_
_geom_bond_atom_site_label_1
_geom_bond_atom_site_label_2
_geom_bond_distance
_geom_bond_site_symmetry_2
O1 C15 1.346(2) .
O1 C1 1.479(2) .
O2 C15 1.206(2) .
O3 C8 1.223(2) .
C1 C14 1.499(3) .
C1 C2 1.504(3) .
C1 H1 1.0000 .
C2 C3 1.390(3) .
C2 C7 1.401(2) .
C3 C4 1.386(3) .
C3 H3 0.9500 .
C4 C5 1.392(3) .
C4 H4 0.9500 .
C5 C6 1.376(3) .
C5 H5 0.9500 .
C6 C7 1.397(3) .
C6 H6 0.9500 .
C7 C8 1.478(3) .
C8 C9 1.491(3) .
C9 C10 1.393(3) .
C9 C14 1.396(2) .
C10 C11 1.380(3) .
C10 H10 0.9500 .
C11 C12 1.385(3) .
C11 H11 0.9500 .
C12 C13 1.378(3) .
C12 H12 0.9500 .
C13 C14 1.395(3) .
C13 H13 0.9500 .
C15 C16 1.493(3) .
C16 C29 1.408(3) .
C16 C17 1.416(2) .
C17 C18 1.424(3) .
C17 C22 1.435(3) .
C18 C19 1.366(3) .
C18 H18 0.9500 .
C19 C20 1.413(3) .
C19 H19 0.9500 .
C20 C21 1.352(3) .
C20 H20 0.9500 .
C21 C22 1.427(3) .
C21 H21 0.9500 .
C22 C23 1.387(3) .
C23 C24 1.391(3) .
C23 H23 0.9500 .
C24 C25 1.425(3) .
C24 C29 1.437(3) .
C25 C26 1.353(3) .
C25 H25 0.9500 .
C26 C27 1.413(3) .
C26 H26 0.9500 .
C27 C28 1.360(3) .
C27 H27 0.9500 .
C28 C29 1.430(2) .
C28 H28 0.9500 .
